data_7112307
loop_
_publ_author_name
'Zhou, Hongjun'
'Wang, Zhi'
'Gao, Chao'
'You, Jingsong'
'Gao, Ge'

_publ_section_title
;
 Synthesis and characterization of a luminescent and fully rigid
 tetrakisimidazolium macrocycle.
;
_journal_issue 18
_journal_name_full 'Chemical communications (Cambridge, England)'
_journal_page_first 1832
_journal_page_last 1834
_journal_paper_doi 10.1039/c3cc38914f
_journal_volume 49
_journal_year 2013
_chemical_formula_moiety '2(Cl), C46 H52 N14 O6, 2(C H4 O), 3(H2 O)'
_chemical_formula_sum 'C48 H66 Cl2 N14 O11'
_chemical_formula_weight 1086.05
_chemical_name_systematic
;
?
;
_space_group_crystal_system monoclinic
_space_group_IT_number 14
_space_group_name_Hall '-P 2yn'
_space_group_name_H-M_alt 'P 1 21/n 1'
_symmetry_space_group_name_Hall '-P 2yn'
_symmetry_space_group_name_H-M 'P 1 21/n 1'
_atom_sites_solution_hydrogens geom
_atom_sites_solution_primary direct
_atom_sites_solution_secondary difmap
_audit_creation_date 2011-12-07
_audit_creation_method
;
Olex2 1.1
(compiled 2011.11.01 svn.r2039, GUI svn.r3906)
;
_cell_angle_alpha 90.00
_cell_angle_beta 113.615(4)
_cell_angle_gamma 90.00
_cell_formula_units_Z 4
_cell_length_a 14.9174(6)
_cell_length_b 22.8283(7)
_cell_length_c 16.9320(6)
_cell_measurement_reflns_used 5934
_cell_measurement_temperature 130.0
_cell_measurement_theta_max 29.1164
_cell_measurement_theta_min 2.8697
_cell_volume 5283.1(4)
_computing_cell_refinement
;
CrysAlisPro, Agilent Technologies,
Version 1.171.35.11 (release 16-05-2011 CrysAlis171 .NET)
(compiled May 16 2011,17:55:39)
;
_computing_data_collection
;
CrysAlisPro, Agilent Technologies,
Version 1.171.35.11 (release 16-05-2011 CrysAlis171 .NET)
(compiled May 16 2011,17:55:39)
;
_computing_data_reduction
;
CrysAlisPro, Agilent Technologies,
Version 1.171.35.11 (release 16-05-2011 CrysAlis171 .NET)
(compiled May 16 2011,17:55:39)
;
_computing_molecular_graphics
;
O. V. Dolomanov, L. J. Bourhis, R. J. Gildea, J. A. K. Howard and H. Puschmann,
OLEX2: a complete structure solution, refinement and analysis program.
J. Appl. Cryst. (2009). 42, 339-341.
;
_computing_publication_material
;
O. V. Dolomanov, L. J. Bourhis, R. J. Gildea, J. A. K. Howard and H. Puschmann,
OLEX2: a complete structure solution, refinement and analysis program.
J. Appl. Cryst. (2009). 42, 339-341.
;
_computing_structure_refinement
;
SHELXL, G.M. Sheldrick, Acta Cryst.
2008). A64, 112-122
;
_computing_structure_solution 'SHELXS-97 (Sheldrick, 1990)'
_diffrn_ambient_temperature 130.0
_diffrn_detector_area_resol_mean 16.0874
_diffrn_measured_fraction_theta_full 0.986
_diffrn_measured_fraction_theta_max 0.986
_diffrn_measurement_details
;
1 omega -87.00 -37.00 1.0000 25.0000
omega____ theta____ kappa____ phi______ frames
- -16.8924 -77.0000 60.0000 50
2 omega -9.00 34.00 1.0000 25.0000
omega____ theta____ kappa____ phi______ frames
- 19.8611 -95.0000 148.0000 43
3 omega -6.00 59.00 1.0000 25.0000
omega____ theta____ kappa____ phi______ frames
- 19.8611 77.0000 0.0000 65
4 omega -51.00 27.00 1.0000 25.0000
omega____ theta____ kappa____ phi______ frames
- 19.8611 -38.0000 -90.0000 78
;
_diffrn_measurement_device_type 'Xcalibur, Eos'
_diffrn_measurement_method '\w scans'
_diffrn_orient_matrix_UB_11 -0.0263395000
_diffrn_orient_matrix_UB_12 -0.0265662000
_diffrn_orient_matrix_UB_13 -0.0051997000
_diffrn_orient_matrix_UB_21 -0.0240956000
_diffrn_orient_matrix_UB_22 0.0114435000
_diffrn_orient_matrix_UB_23 0.0252743000
_diffrn_orient_matrix_UB_31 -0.0377022000
_diffrn_orient_matrix_UB_32 0.0113021000
_diffrn_orient_matrix_UB_33 -0.0377399000
_diffrn_radiation_monochromator graphite
_diffrn_radiation_type 'Mo K\a'
_diffrn_radiation_wavelength 0.7107
_diffrn_reflns_av_R_equivalents 0.0256
_diffrn_reflns_av_unetI/netI 0.0460
_diffrn_reflns_limit_h_max 17
_diffrn_reflns_limit_h_min -16
_diffrn_reflns_limit_k_max 27
_diffrn_reflns_limit_k_min -26
_diffrn_reflns_limit_l_max 18
_diffrn_reflns_limit_l_min -20
_diffrn_reflns_number 21229
_diffrn_reflns_theta_full 25.03
_diffrn_reflns_theta_max 25.03
_diffrn_reflns_theta_min 2.98
_diffrn_source 'Enhance (Mo) X-ray Source'
_diffrn_source_current n/a
_diffrn_source_voltage n/a
_exptl_absorpt_coefficient_mu 0.195
_exptl_absorpt_correction_T_max 1.00000
_exptl_absorpt_correction_T_min 0.95249
_exptl_absorpt_correction_type multi-scan
_exptl_absorpt_process_details
;
CrysAlisPro, Agilent Technologies,
Version 1.171.35.11 (release 16-05-2011 CrysAlis171 .NET)
(compiled May 16 2011,17:55:39)
Empirical absorption correction using spherical harmonics,
implemented in SCALE3 ABSPACK scaling algorithm.
;
_exptl_crystal_colour colourless
_exptl_crystal_density_diffrn 1.365
_exptl_crystal_density_method 'not measured'
_exptl_crystal_description block
_exptl_crystal_F_000 2296
_exptl_crystal_size_max 0.32
_exptl_crystal_size_mid 0.28
_exptl_crystal_size_min 0.25
_refine_diff_density_max 1.097
_refine_diff_density_min -0.514
_refine_diff_density_rms 0.077
_refine_ls_extinction_coef 0.0023(5)
_refine_ls_extinction_expression Fc^*^=kFc[1+0.001xFc^2^\l^3^/sin(2\q)]^-1/4^
_refine_ls_extinction_method SHELXL
_refine_ls_goodness_of_fit_ref 1.062
_refine_ls_hydrogen_treatment constr
_refine_ls_matrix_type full
_refine_ls_number_parameters 767
_refine_ls_number_reflns 9188
_refine_ls_number_restraints 828
_refine_ls_restrained_S_all 1.310
_refine_ls_R_factor_all 0.1008
_refine_ls_R_factor_gt 0.0743
_refine_ls_shift/su_max 0.001
_refine_ls_shift/su_mean 0.000
_refine_ls_structure_factor_coef Fsqd
_refine_ls_weighting_details 'calc w=1/[\s^2^(Fo^2^)+(0.0956P)^2^+7.6984P] where P=(Fo^2^+2Fc^2^)/3'
_refine_ls_weighting_scheme calc
_refine_ls_wR_factor_gt 0.1843
_refine_ls_wR_factor_ref 0.2037
_reflns_number_gt 6862
_reflns_number_total 9188
_reflns_threshold_expression >2sigma(I)
_cod_duplicate_entry 7108887
_cod_data_source_file c3cc38914f.txt
_cod_data_source_block ov_111201_s2_zhj
_cod_original_cell_volume 5283.2(3)
_cod_database_code 7112307
_chemical_oxdiff_formula C20H20N2O2Cl2S1
_reflns_odcompleteness_completeness 99.83
_reflns_odcompleteness_iscentric 1
_reflns_odcompleteness_theta 26.32

loop_
_space_group_symop_id
_space_group_symop_operation_xyz
1 'x, y, z'
2 '-x+1/2, y+1/2, -z+1/2'
3 '-x, -y, -z'
4 'x-1/2, -y-1/2, z-1/2'

loop_
_atom_site_label
_atom_site_type_symbol
_atom_site_fract_x
_atom_site_fract_y
_atom_site_fract_z
_atom_site_U_iso_or_equiv
_atom_site_adp_type
_atom_site_occupancy
_atom_site_symmetry_multiplicity
_atom_site_calc_flag
_atom_site_refinement_flags
_atom_site_disorder_assembly
_atom_site_disorder_group
Cl1 Cl 0.55778(6) 0.44828(4) 0.77398(5) 0.0175(2) Uani 1 1 d . . .
Cl2 Cl 0.42260(10) 0.25384(6) 0.73625(9) 0.0588(5) Uani 1 1 d . . .
O1 O 0.6023(2) 0.43605(15) 1.0921(2) 0.0409(8) Uani 1 1 d U . .
O2 O 0.2476(3) 0.44060(16) 0.9874(2) 0.0476(9) Uani 1 1 d U . .
O3 O -0.1423(2) 0.26924(17) 0.5147(2) 0.0497(9) Uani 1 1 d U B .
O4 O 0.2641(2) 0.44765(15) 0.3503(2) 0.0414(8) Uani 1 1 d U . .
O5 O 0.6179(2) 0.43768(15) 0.4804(2) 0.0406(8) Uani 1 1 d U . .
O6 O 0.9883(2) 0.25416(18) 0.9346(2) 0.0505(10) Uani 1 1 d U B .
O7 O 0.8016(6) 0.6578(5) 0.7990(5) 0.194(5) Uani 1 1 d U . .
H7A H 0.8183 0.6286 0.7803 0.291 Uiso 1 1 calc R . .
O8 O 0.3894(5) 0.6651(4) 0.7659(4) 0.115(2) Uani 1 1 d U . .
H8A H 0.3464 0.6857 0.7316 0.172 Uiso 1 1 calc R . .
O9 O 0.5491(5) 0.2270(3) 0.6229(3) 0.106(2) Uani 1 1 d G . .
H9A H 0.5192 0.2215 0.5690 0.159 Uiso 1 1 d G . .
H9B H 0.5794 0.1959 0.6466 0.159 Uiso 1 1 d G . .
O10 O 0.3563(3) 0.38285(18) 0.7067(3) 0.0524(10) Uani 1 1 d G . .
H10A H 0.3742 0.3472 0.7140 0.079 Uiso 1 1 d G . .
H10B H 0.4061 0.4049 0.7286 0.079 Uiso 1 1 d G . .
O11 O 0.2746(3) 0.2203(2) 0.8338(3) 0.0793(14) Uani 1 1 d G . .
H11A H 0.3011 0.2236 0.8884 0.119 Uiso 1 1 d G . .
H11B H 0.3186 0.2213 0.8138 0.119 Uiso 1 1 d G . .
N1 N 0.2369(3) 0.35222(17) 0.8773(2) 0.0338(9) Uani 1 1 d U B .
N2 N 0.1243(3) 0.32562(18) 0.7561(3) 0.0356(9) Uani 1 1 d U B .
N3 N 0.1295(3) 0.33156(18) 0.6218(3) 0.0361(9) Uani 1 1 d U B .
N4 N -0.0122(3) 0.29452(19) 0.6367(3) 0.0416(10) Uani 1 1 d U B .
N5 N -0.0052(3) 0.29761(18) 0.4976(3) 0.0379(9) Uani 1 1 d U B .
N6 N 0.1352(3) 0.33315(17) 0.4871(2) 0.0323(9) Uani 1 1 d U B .
N7 N 0.2532(3) 0.36078(16) 0.4533(2) 0.0313(8) Uani 1 1 d U B .
N8 N 0.6099(3) 0.34895(17) 0.5802(2) 0.0324(9) Uani 1 1 d U B .
N9 N 0.7213(3) 0.31580(17) 0.6977(2) 0.0345(9) Uani 1 1 d U B .
N10 N 0.7135(3) 0.31153(18) 0.8298(2) 0.0373(9) Uani 1 1 d U B .
N11 N 0.8579(3) 0.28138(19) 0.8130(3) 0.0397(10) Uani 1 1 d U B .
N12 N 0.8492(3) 0.27594(18) 0.9519(3) 0.0382(9) Uani 1 1 d U B .
N13 N 0.7063(3) 0.30868(17) 0.9626(2) 0.0338(9) Uani 1 1 d U B .
N14 N 0.5919(3) 0.34217(17) 0.9964(2) 0.0327(9) Uani 1 1 d U B .
C1 C 0.5110(3) 0.4174(2) 1.0459(3) 0.0352(10) Uani 1 1 d U B .
C2 C 0.4258(3) 0.4418(2) 1.0470(3) 0.0362(11) Uani 1 1 d U . .
H2 H 0.4297 0.4728 1.0840 0.043 Uiso 1 1 calc R B .
C3 C 0.3352(3) 0.4200(2) 0.9928(3) 0.0352(10) Uani 1 1 d U B .
C4 C 0.3301(3) 0.3735(2) 0.9370(3) 0.0338(10) Uani 1 1 d U . .
C5 C 0.4138(3) 0.3479(2) 0.9373(3) 0.0327(10) Uani 1 1 d U B .
H5 H 0.4098 0.3164 0.9011 0.039 Uiso 1 1 calc R . .
C6 C 0.5032(3) 0.3695(2) 0.9917(3) 0.0326(10) Uani 1 1 d U . .
C7 C 0.2134(3) 0.3496(2) 0.7934(3) 0.0345(10) Uani 1 1 d U . .
H7 H 0.2521 0.3622 0.7651 0.041 Uiso 1 1 calc R B .
C8 C 0.1607(3) 0.3280(2) 0.8948(3) 0.0411(12) Uani 1 1 d U . .
H8 H 0.1587 0.3239 0.9488 0.049 Uiso 1 1 calc R B .
C9 C 0.0912(4) 0.3119(2) 0.8192(3) 0.0421(12) Uani 1 1 d U B .
H9 H 0.0315 0.2946 0.8106 0.051 Uiso 1 1 calc R . .
C10 C 0.0761(3) 0.3162(2) 0.6652(3) 0.0338(10) Uani 1 1 d U . .
C11 C -0.0568(3) 0.2861(2) 0.5485(3) 0.0393(11) Uani 1 1 d U . .
C12 C 0.0819(3) 0.3196(2) 0.5388(3) 0.0340(10) Uani 1 1 d U . .
C13 C 0.2268(3) 0.35526(19) 0.5184(3) 0.0307(10) Uani 1 1 d U . .
H13 H 0.2644 0.3648 0.5756 0.037 Uiso 1 1 calc R B .
C14 C 0.1039(3) 0.3247(2) 0.3992(3) 0.0362(11) Uani 1 1 d U . .
H14 H 0.0437 0.3098 0.3622 0.043 Uiso 1 1 calc R B .
C15 C 0.1768(3) 0.3420(2) 0.3775(3) 0.0363(11) Uani 1 1 d U B .
H15 H 0.1766 0.3416 0.3225 0.044 Uiso 1 1 calc R . .
C16 C 0.3476(3) 0.3815(2) 0.4597(3) 0.0323(10) Uani 1 1 d U . .
C17 C 0.3510(3) 0.4260(2) 0.4048(3) 0.0331(10) Uani 1 1 d U B .
C18 C 0.4410(3) 0.4450(2) 0.4082(3) 0.0365(11) Uani 1 1 d U . .
H18 H 0.4440 0.4738 0.3705 0.044 Uiso 1 1 calc R B .
C19 C 0.5268(3) 0.4205(2) 0.4685(3) 0.0329(10) Uani 1 1 d U B .
C20 C 0.5205(3) 0.3760(2) 0.5220(3) 0.0312(10) Uani 1 1 d U . .
C21 C 0.4319(3) 0.3564(2) 0.5183(3) 0.0305(10) Uani 1 1 d U B .
H21 H 0.4290 0.3266 0.5547 0.037 Uiso 1 1 calc R . .
C22 C 0.6350(3) 0.3437(2) 0.6642(3) 0.0331(10) Uani 1 1 d U . .
H22 H 0.5992 0.3571 0.6947 0.040 Uiso 1 1 calc R B .
C23 C 0.6817(3) 0.3230(2) 0.5590(3) 0.0377(11) Uani 1 1 d U . .
H23 H 0.6814 0.3203 0.5041 0.045 Uiso 1 1 calc R B .
C24 C 0.7511(3) 0.3028(2) 0.6318(3) 0.0387(11) Uani 1 1 d U B .
H24 H 0.8084 0.2837 0.6373 0.046 Uiso 1 1 calc R . .
C25 C 0.7690(3) 0.3011(2) 0.7857(3) 0.0349(10) Uani 1 1 d U . .
C26 C 0.9020(3) 0.2696(2) 0.9007(3) 0.0406(12) Uani 1 1 d U . .
C27 C 0.7611(3) 0.2976(2) 0.9118(3) 0.0334(10) Uani 1 1 d U . .
C28 C 0.6199(3) 0.3368(2) 0.9322(3) 0.0321(10) Uani 1 1 d U . .
H28 H 0.5860 0.3500 0.8761 0.039 Uiso 1 1 calc R B .
C29 C 0.6627(3) 0.3175(2) 1.0705(3) 0.0379(11) Uani 1 1 d U . .
H29 H 0.6607 0.3159 1.1246 0.045 Uiso 1 1 calc R B .
C30 C 0.7339(3) 0.2966(2) 1.0494(3) 0.0367(11) Uani 1 1 d U B .
H30 H 0.7907 0.2777 1.0858 0.044 Uiso 1 1 calc R . .
C31 C 0.6196(4) 0.4777(3) 1.1606(3) 0.0491(13) Uani 1 1 d DU A .
H31A H 0.5964 0.4623 1.2025 0.059 Uiso 1 1 calc R . .
H31B H 0.5856 0.5141 1.1377 0.059 Uiso 1 1 calc R . .
C32 C 0.7287(4) 0.4878(3) 1.2020(4) 0.0605(16) Uani 1 1 d DU . .
H32A H 0.7433 0.5228 1.2374 0.073 Uiso 0.501(17) 1 calc PR A 1
H32B H 0.7545 0.4927 1.1582 0.073 Uiso 0.501(17) 1 calc PR A 1
H32C H 0.7440 0.5052 1.2582 0.073 Uiso 0.499(17) 1 calc PR A 2
H32D H 0.7449 0.5165 1.1676 0.073 Uiso 0.499(17) 1 calc PR A 2
C33 C 0.7744(9) 0.4346(6) 1.2572(10) 0.064(4) Uani 0.501(17) 1 d PDU A 1
H33A H 0.7650 0.4004 1.2208 0.077 Uiso 0.501(17) 1 calc PR A 1
H33B H 0.7431 0.4274 1.2966 0.077 Uiso 0.501(17) 1 calc PR A 1
C33A C 0.7989(8) 0.4333(6) 1.2149(11) 0.065(4) Uani 0.499(17) 1 d PDU A 2
H33C H 0.7916 0.4076 1.2576 0.078 Uiso 0.499(17) 1 calc PR A 2
H33D H 0.7767 0.4117 1.1610 0.078 Uiso 0.499(17) 1 calc PR A 2
C34 C 0.8844(9) 0.4453(8) 1.3085(10) 0.081(6) Uani 0.501(17) 1 d PDU A 1
H34A H 0.9104 0.4661 1.2732 0.122 Uiso 0.501(17) 1 calc PR A 1
H34B H 0.9175 0.4084 1.3254 0.122 Uiso 0.501(17) 1 calc PR A 1
H34C H 0.8940 0.4681 1.3589 0.122 Uiso 0.501(17) 1 calc PR A 1
C34A C 0.9092(9) 0.4467(8) 1.2432(11) 0.087(6) Uani 0.499(17) 1 d PDU A 2
H34D H 0.9240 0.4501 1.1931 0.131 Uiso 0.499(17) 1 calc PR A 2
H34E H 0.9472 0.4155 1.2791 0.131 Uiso 0.499(17) 1 calc PR A 2
H34F H 0.9249 0.4828 1.2749 0.131 Uiso 0.499(17) 1 calc PR A 2
C35 C 0.2519(12) 0.5007(9) 1.0245(13) 0.045(4) Uani 0.513(9) 1 d PDU B 5
H35A H 0.2764 0.5292 0.9956 0.054 Uiso 0.513(9) 1 calc PR B 5
H35B H 0.2928 0.5012 1.0858 0.054 Uiso 0.513(9) 1 calc PR B 5
C35A C 0.2419(15) 0.4845(8) 1.0460(15) 0.058(5) Uani 0.487(9) 1 d PDU B 6
H35C H 0.3058 0.4892 1.0927 0.070 Uiso 0.487(9) 1 calc PR B 6
H35D H 0.1969 0.4715 1.0708 0.070 Uiso 0.487(9) 1 calc PR B 6
C36 C 0.1442(7) 0.5125(5) 1.0072(7) 0.048(3) Uani 0.513(9) 1 d PDU B 5
H36A H 0.1061 0.4768 0.9982 0.057 Uiso 0.513(9) 1 calc PR B 5
H36B H 0.1369 0.5358 1.0522 0.057 Uiso 0.513(9) 1 calc PR B 5
C36A C 0.2087(13) 0.5416(6) 1.0029(11) 0.082(5) Uani 0.487(9) 1 d PDU B 6
H36C H 0.1833 0.5352 0.9412 0.099 Uiso 0.487(9) 1 calc PR B 6
H36D H 0.2655 0.5668 1.0181 0.099 Uiso 0.487(9) 1 calc PR B 6
C37 C 0.1209(11) 0.5464(7) 0.9253(9) 0.089(5) Uani 0.513(9) 1 d PDU B 5
H37A H 0.1851 0.5564 0.9277 0.106 Uiso 0.513(9) 1 calc PR B 5
H37B H 0.0963 0.5164 0.8812 0.106 Uiso 0.513(9) 1 calc PR B 5
C37A C 0.1297(8) 0.5754(5) 1.0229(9) 0.053(3) Uani 0.487(9) 1 d PDU B 6
H37C H 0.1604 0.5726 1.0852 0.064 Uiso 0.487(9) 1 calc PR B 6
H37D H 0.1462 0.6146 1.0111 0.064 Uiso 0.487(9) 1 calc PR B 6
C38 C 0.0620(17) 0.5975(7) 0.8838(14) 0.142(9) Uani 0.513(9) 1 d PDU B 5
H38A H 0.0085 0.5856 0.8319 0.212 Uiso 0.513(9) 1 calc PR B 5
H38B H 0.1019 0.6253 0.8700 0.212 Uiso 0.513(9) 1 calc PR B 5
H38C H 0.0370 0.6153 0.9223 0.212 Uiso 0.513(9) 1 calc PR B 5
C38A C 0.0267(8) 0.5881(6) 1.0143(10) 0.068(4) Uani 0.487(9) 1 d PDU B 6
H38D H -0.0183 0.5813 0.9558 0.103 Uiso 0.487(9) 1 calc PR B 6
H38E H 0.0222 0.6281 1.0295 0.103 Uiso 0.487(9) 1 calc PR B 6
H38F H 0.0108 0.5627 1.0521 0.103 Uiso 0.487(9) 1 calc PR B 6
C39 C 0.2640(4) 0.4972(3) 0.2982(4) 0.0625(17) Uani 1 1 d DU C .
H39A H 0.2962 0.4872 0.2603 0.075 Uiso 1 1 calc R . .
H39B H 0.2988 0.5296 0.3345 0.075 Uiso 1 1 calc R . .
C40 C 0.1605(5) 0.5138(3) 0.2465(5) 0.081(2) Uani 1 1 d DU . .
H40A H 0.1237 0.4800 0.2154 0.098 Uiso 0.632(9) 1 calc PR C 7
H40B H 0.1574 0.5439 0.2049 0.098 Uiso 0.632(9) 1 calc PR C 7
H40C H 0.1318 0.4840 0.2028 0.098 Uiso 0.368(9) 1 calc PR C 8
H40D H 0.1259 0.5126 0.2843 0.098 Uiso 0.368(9) 1 calc PR C 8
C41 C 0.1179(9) 0.5365(6) 0.3073(9) 0.096(3) Uani 0.632(9) 1 d PDU C 7
H41A H 0.1012 0.5034 0.3348 0.115 Uiso 0.632(9) 1 calc PR C 7
H41B H 0.1674 0.5592 0.3520 0.115 Uiso 0.632(9) 1 calc PR C 7
C41A C 0.1411(15) 0.5714(8) 0.2029(15) 0.096(3) Uani 0.368(9) 1 d PDU C 8
H41C H 0.1960 0.5807 0.1883 0.115 Uiso 0.368(9) 1 calc PR C 8
H41D H 0.1398 0.6005 0.2442 0.115 Uiso 0.368(9) 1 calc PR C 8
C42 C 0.0313(11) 0.5726(7) 0.2661(11) 0.122(5) Uani 0.632(9) 1 d PDU C 7
H42A H -0.0117 0.5543 0.2135 0.183 Uiso 0.632(9) 1 calc PR C 7
H42B H 0.0503 0.6105 0.2535 0.183 Uiso 0.632(9) 1 calc PR C 7
H42C H -0.0017 0.5770 0.3041 0.183 Uiso 0.632(9) 1 calc PR C 7
C42A C 0.0478(18) 0.5781(11) 0.1217(18) 0.122(5) Uani 0.368(9) 1 d PDU C 8
H42D H 0.0445 0.5475 0.0818 0.183 Uiso 0.368(9) 1 calc PR C 8
H42E H 0.0481 0.6155 0.0958 0.183 Uiso 0.368(9) 1 calc PR C 8
H42F H -0.0079 0.5756 0.1364 0.183 Uiso 0.368(9) 1 calc PR C 8
C43 C 0.6308(4) 0.4770(3) 0.4191(3) 0.0476(13) Uani 1 1 d DU D .
H43A H 0.5961 0.5134 0.4160 0.057 Uiso 1 1 calc R . .
H43B H 0.6060 0.4593 0.3622 0.057 Uiso 1 1 calc R . .
C44 C 0.7396(4) 0.4882(2) 0.4505(4) 0.0530(14) Uani 1 1 d DU . .
H44A H 0.7519 0.5208 0.4195 0.064 Uiso 0.498(8) 1 calc PR D 5
H44B H 0.7670 0.4974 0.5116 0.064 Uiso 0.498(8) 1 calc PR D 5
H44C H 0.7558 0.5194 0.4928 0.064 Uiso 0.502(8) 1 calc PR D 6
H44D H 0.7518 0.5030 0.4021 0.064 Uiso 0.502(8) 1 calc PR D 6
C45 C 0.7847(8) 0.4333(5) 0.4345(9) 0.051(2) Uani 0.498(8) 1 d PDU D 5
H45A H 0.7530 0.4224 0.3742 0.062 Uiso 0.498(8) 1 calc PR D 5
H45B H 0.7761 0.4015 0.4688 0.062 Uiso 0.498(8) 1 calc PR D 5
C45A C 0.8146(7) 0.4359(5) 0.4923(9) 0.051(2) Uani 0.502(8) 1 d PDU D 6
H45C H 0.7972 0.4166 0.5352 0.062 Uiso 0.502(8) 1 calc PR D 6
H45D H 0.8079 0.4075 0.4477 0.062 Uiso 0.502(8) 1 calc PR D 6
C46 C 0.8916(8) 0.4437(6) 0.4581(11) 0.069(3) Uani 0.498(8) 1 d PDU D 5
H46A H 0.8999 0.4669 0.4142 0.104 Uiso 0.498(8) 1 calc PR D 5
H46B H 0.9243 0.4068 0.4631 0.104 Uiso 0.498(8) 1 calc PR D 5
H46C H 0.9190 0.4641 0.5122 0.104 Uiso 0.498(8) 1 calc PR D 5
C46A C 0.9211(8) 0.4550(7) 0.5344(10) 0.069(3) Uani 0.502(8) 1 d PDU D 6
H46D H 0.9366 0.4789 0.4950 0.104 Uiso 0.502(8) 1 calc PR D 6
H46E H 0.9625 0.4210 0.5493 0.104 Uiso 0.502(8) 1 calc PR D 6
H46F H 0.9314 0.4770 0.5856 0.104 Uiso 0.502(8) 1 calc PR D 6
C47 C 0.7382(10) 0.6434(5) 0.8297(8) 0.142(5) Uani 1 1 d U . .
H47A H 0.6987 0.6117 0.7964 0.213 Uiso 1 1 calc R . .
H47B H 0.6973 0.6765 0.8268 0.213 Uiso 1 1 calc R . .
H47C H 0.7716 0.6313 0.8886 0.213 Uiso 1 1 calc R . .
C48 C 0.4693(7) 0.6622(4) 0.7415(6) 0.097(3) Uani 1 1 d U . .
H48A H 0.5172 0.6910 0.7730 0.146 Uiso 1 1 calc R . .
H48B H 0.4469 0.6697 0.6808 0.146 Uiso 1 1 calc R . .
H48C H 0.4980 0.6239 0.7540 0.146 Uiso 1 1 calc R . .

loop_
_atom_site_aniso_label
_atom_site_aniso_U_11
_atom_site_aniso_U_22
_atom_site_aniso_U_33
_atom_site_aniso_U_23
_atom_site_aniso_U_13
_atom_site_aniso_U_12
Cl1 0.0173(4) 0.0187(5) 0.0175(4) -0.0024(4) 0.0080(3) -0.0026(4)
Cl2 0.0526(8) 0.0479(8) 0.0440(8) -0.0060(6) -0.0141(6) 0.0130(6)
O1 0.0334(17) 0.047(2) 0.0374(18) -0.0067(15) 0.0092(15) -0.0048(15)
O2 0.0394(19) 0.057(2) 0.048(2) -0.0116(17) 0.0188(16) 0.0056(16)
O3 0.0319(18) 0.068(2) 0.051(2) -0.0196(19) 0.0184(16) -0.0137(17)
O4 0.0320(17) 0.049(2) 0.0373(18) 0.0090(16) 0.0077(14) 0.0008(15)
O5 0.0304(17) 0.049(2) 0.0431(19) 0.0027(16) 0.0158(15) -0.0072(15)
O6 0.0267(17) 0.072(3) 0.052(2) 0.0215(19) 0.0148(16) 0.0110(17)
O7 0.152(7) 0.356(14) 0.110(5) -0.122(7) 0.089(5) -0.111(8)
O8 0.089(4) 0.173(7) 0.088(4) 0.041(4) 0.042(4) 0.019(4)
O9 0.111(5) 0.092(4) 0.067(3) 0.016(3) -0.016(3) -0.022(3)
O10 0.047(2) 0.059(2) 0.048(2) -0.001(2) 0.0167(18) -0.0095(18)
O11 0.063(3) 0.083(3) 0.073(3) -0.015(3) 0.006(2) 0.008(3)
N1 0.0306(19) 0.041(2) 0.032(2) -0.0046(17) 0.0151(16) -0.0019(17)
N2 0.0250(19) 0.046(2) 0.038(2) -0.0054(18) 0.0146(16) -0.0054(17)
N3 0.0278(19) 0.043(2) 0.037(2) -0.0011(18) 0.0134(17) -0.0014(17)
N4 0.026(2) 0.053(3) 0.044(2) -0.007(2) 0.0122(18) -0.0067(18)
N5 0.0261(19) 0.047(2) 0.039(2) -0.0069(19) 0.0108(17) -0.0050(17)
N6 0.0236(18) 0.040(2) 0.032(2) -0.0003(17) 0.0101(16) -0.0016(16)
N7 0.0252(18) 0.036(2) 0.030(2) -0.0025(16) 0.0083(15) -0.0019(16)
N8 0.0267(19) 0.039(2) 0.032(2) 0.0000(17) 0.0119(16) 0.0019(16)
N9 0.0251(19) 0.045(2) 0.032(2) 0.0003(17) 0.0098(16) 0.0061(17)
N10 0.030(2) 0.045(2) 0.035(2) 0.0035(18) 0.0121(17) 0.0022(17)
N11 0.028(2) 0.050(3) 0.040(2) 0.0046(19) 0.0125(17) 0.0060(18)
N12 0.029(2) 0.045(2) 0.040(2) 0.0082(19) 0.0123(17) 0.0021(17)
N13 0.0279(19) 0.040(2) 0.034(2) 0.0032(17) 0.0128(16) 0.0008(16)
N14 0.0271(18) 0.037(2) 0.032(2) 0.0020(17) 0.0098(16) -0.0001(16)
C1 0.034(2) 0.040(3) 0.031(2) 0.003(2) 0.013(2) -0.003(2)
C2 0.040(2) 0.041(3) 0.030(2) -0.002(2) 0.015(2) -0.002(2)
C3 0.033(2) 0.043(3) 0.031(2) 0.002(2) 0.0135(19) 0.004(2)
C4 0.028(2) 0.038(3) 0.034(2) 0.000(2) 0.0114(19) -0.0015(19)
C5 0.034(2) 0.037(3) 0.029(2) -0.0022(19) 0.0152(19) -0.002(2)
C6 0.030(2) 0.038(3) 0.032(2) 0.0045(19) 0.0148(19) 0.0010(19)
C7 0.029(2) 0.039(3) 0.038(3) 0.000(2) 0.016(2) -0.002(2)
C8 0.036(3) 0.054(3) 0.041(3) -0.003(2) 0.023(2) -0.006(2)
C9 0.030(2) 0.056(3) 0.045(3) -0.007(2) 0.020(2) -0.008(2)
C10 0.028(2) 0.037(3) 0.038(2) -0.004(2) 0.0147(19) 0.0003(19)
C11 0.027(2) 0.046(3) 0.044(3) -0.008(2) 0.012(2) -0.004(2)
C12 0.029(2) 0.037(3) 0.037(2) -0.001(2) 0.013(2) 0.0007(19)
C13 0.024(2) 0.033(2) 0.033(2) 0.0010(19) 0.0091(18) -0.0010(18)
C14 0.027(2) 0.044(3) 0.032(2) -0.001(2) 0.0058(19) -0.004(2)
C15 0.031(2) 0.046(3) 0.029(2) -0.001(2) 0.0091(19) 0.000(2)
C16 0.027(2) 0.039(3) 0.032(2) -0.0028(19) 0.0122(18) -0.0007(19)
C17 0.028(2) 0.039(3) 0.028(2) -0.0008(19) 0.0073(18) -0.0003(19)
C18 0.036(2) 0.040(3) 0.032(2) 0.001(2) 0.012(2) -0.004(2)
C19 0.028(2) 0.042(3) 0.029(2) -0.004(2) 0.0113(18) -0.004(2)
C20 0.029(2) 0.037(2) 0.027(2) -0.0038(19) 0.0098(18) -0.0007(19)
C21 0.028(2) 0.035(2) 0.031(2) -0.0017(19) 0.0150(19) -0.0011(19)
C22 0.026(2) 0.044(3) 0.030(2) -0.003(2) 0.0118(18) 0.0024(19)
C23 0.034(2) 0.046(3) 0.037(3) -0.002(2) 0.019(2) 0.000(2)
C24 0.031(2) 0.048(3) 0.041(3) -0.002(2) 0.018(2) 0.003(2)
C25 0.027(2) 0.039(3) 0.039(2) 0.000(2) 0.0135(19) 0.001(2)
C26 0.031(2) 0.046(3) 0.044(3) 0.009(2) 0.013(2) 0.002(2)
C27 0.026(2) 0.035(3) 0.036(2) 0.002(2) 0.0100(19) -0.0012(19)
C28 0.028(2) 0.039(3) 0.029(2) 0.0049(19) 0.0108(18) 0.0011(19)
C29 0.036(3) 0.043(3) 0.031(2) 0.005(2) 0.010(2) 0.000(2)
C30 0.029(2) 0.039(3) 0.037(3) 0.007(2) 0.008(2) 0.002(2)
C31 0.054(3) 0.055(3) 0.036(3) -0.007(2) 0.015(2) -0.014(3)
C32 0.054(3) 0.060(4) 0.050(3) -0.001(3) 0.003(3) -0.015(3)
C33 0.052(7) 0.077(8) 0.057(8) 0.004(7) 0.016(6) 0.010(6)
C33A 0.046(6) 0.066(8) 0.063(9) -0.001(7) 0.001(7) -0.013(5)
C34 0.048(7) 0.118(13) 0.064(10) 0.000(8) 0.008(6) 0.006(7)
C34A 0.041(6) 0.134(15) 0.071(10) -0.006(10) 0.006(7) -0.011(7)
C35 0.048(7) 0.054(8) 0.037(8) -0.003(6) 0.022(5) 0.007(6)
C35A 0.048(8) 0.063(11) 0.065(13) -0.018(7) 0.024(7) 0.009(7)
C36 0.038(5) 0.050(6) 0.058(6) -0.016(5) 0.023(5) 0.007(5)
C36A 0.096(10) 0.061(7) 0.083(10) -0.017(7) 0.029(8) 0.012(8)
C37 0.075(9) 0.098(11) 0.083(9) 0.003(7) 0.022(7) 0.046(8)
C37A 0.060(7) 0.030(5) 0.074(8) -0.001(5) 0.031(6) -0.009(5)
C38 0.17(2) 0.071(11) 0.127(16) 0.001(9) 0.001(15) 0.036(11)
C38A 0.053(7) 0.050(7) 0.091(10) -0.005(7) 0.018(7) -0.002(6)
C39 0.060(4) 0.058(4) 0.055(4) 0.023(3) 0.007(3) -0.005(3)
C40 0.074(4) 0.084(5) 0.073(5) 0.032(4) 0.016(4) 0.017(4)
C41 0.080(7) 0.083(7) 0.123(8) 0.031(6) 0.038(6) 0.026(5)
C41A 0.080(7) 0.083(7) 0.123(8) 0.031(6) 0.038(6) 0.026(5)
C42 0.102(9) 0.085(8) 0.156(12) 0.030(8) 0.027(7) 0.034(7)
C42A 0.102(9) 0.085(8) 0.156(12) 0.030(8) 0.027(7) 0.034(7)
C43 0.046(3) 0.063(3) 0.038(3) -0.002(2) 0.022(2) -0.017(3)
C44 0.050(3) 0.042(3) 0.081(4) -0.004(3) 0.040(3) -0.010(2)
C45 0.045(5) 0.050(4) 0.066(6) -0.001(6) 0.030(5) -0.002(4)
C45A 0.045(5) 0.050(4) 0.066(6) -0.001(6) 0.030(5) -0.002(4)
C46 0.043(4) 0.074(6) 0.093(7) 0.012(6) 0.029(5) 0.004(4)
C46A 0.043(4) 0.074(6) 0.093(7) 0.012(6) 0.029(5) 0.004(4)
C47 0.214(13) 0.097(7) 0.177(11) -0.026(7) 0.142(11) -0.040(8)
C48 0.113(7) 0.074(5) 0.123(7) 0.005(5) 0.068(6) 0.007(5)

loop_
_atom_type_symbol
_atom_type_description
_atom_type_scat_dispersion_real
_atom_type_scat_dispersion_imag
_atom_type_scat_source
C C 0.0033 0.0016 'International Tables Vol C Tables 4.2.6.8 and 6.1.1.4'
H H 0.0000 0.0000 'International Tables Vol C Tables 4.2.6.8 and 6.1.1.4'
Cl Cl 0.1484 0.1585 'International Tables Vol C Tables 4.2.6.8 and 6.1.1.4'
N N 0.0061 0.0033 'International Tables Vol C Tables 4.2.6.8 and 6.1.1.4'
O O 0.0106 0.0060 'International Tables Vol C Tables 4.2.6.8 and 6.1.1.4'

loop_
_geom_angle_atom_site_label_1
_geom_angle_atom_site_label_2
_geom_angle_atom_site_label_3
_geom_angle
C1 O1 C31 119.5(4)
C3 O2 C35 114.3(7)
C3 O2 C35A 121.2(9)
C35A O2 C35 22.6(9)
C17 O4 C39 118.2(4)
C19 O5 C43 119.4(4)
C47 O7 H7A 109.5
C48 O8 H8A 109.5
H9A O9 H9B 109.5
H10A O10 H10B 109.5
H11A O11 H11B 109.5
C7 N1 C4 122.5(4)
C7 N1 C8 108.8(4)
C8 N1 C4 128.6(4)
C7 N2 C9 108.9(4)
C7 N2 C10 123.1(4)
C9 N2 C10 128.0(4)
C12 N3 C10 110.3(4)
C10 N4 C11 115.5(4)
C12 N5 C11 114.9(4)
C13 N6 C12 124.3(4)
C13 N6 C14 109.1(4)
C14 N6 C12 126.6(4)
C13 N7 C15 109.3(4)
C13 N7 C16 125.3(4)
C15 N7 C16 125.4(4)
C22 N8 C20 124.1(4)
C22 N8 C23 108.8(4)
C23 N8 C20 127.1(4)
C22 N9 C24 108.9(4)
C22 N9 C25 123.5(4)
C24 N9 C25 127.5(4)
C27 N10 C25 110.6(4)
C25 N11 C26 115.3(4)
C27 N12 C26 114.6(4)
C28 N13 C27 123.2(4)
C28 N13 C30 109.4(4)
C30 N13 C27 127.3(4)
C28 N14 C6 125.7(4)
C28 N14 C29 109.2(4)
C29 N14 C6 125.1(4)
O1 C1 C2 125.7(4)
O1 C1 C6 115.4(4)
C2 C1 C6 118.9(4)
C1 C2 H2 120.0
C3 C2 C1 119.9(4)
C3 C2 H2 120.0
O2 C3 C2 125.2(4)
O2 C3 C4 115.2(4)
C2 C3 C4 119.6(4)
C3 C4 N1 120.4(4)
C5 C4 N1 118.6(4)
C5 C4 C3 120.9(4)
C4 C5 H5 120.5
C6 C5 C4 119.0(4)
C6 C5 H5 120.5
C1 C6 N14 118.0(4)
C5 C6 N14 120.4(4)
C5 C6 C1 121.6(4)
N1 C7 N2 108.2(4)
N1 C7 H7 125.9
N2 C7 H7 125.9
N1 C8 H8 126.6
C9 C8 N1 106.8(4)
C9 C8 H8 126.6
N2 C9 H9 126.3
C8 C9 N2 107.4(4)
C8 C9 H9 126.3
N3 C10 N2 113.6(4)
N4 C10 N2 117.0(4)
N4 C10 N3 129.5(4)
O3 C11 N4 120.4(5)
O3 C11 N5 119.9(4)
N4 C11 N5 119.7(4)
N3 C12 N6 114.2(4)
N5 C12 N3 130.0(4)
N5 C12 N6 115.8(4)
N6 C13 H13 126.2
N7 C13 N6 107.6(4)
N7 C13 H13 126.2
N6 C14 H14 126.5
C15 C14 N6 107.1(4)
C15 C14 H14 126.5
N7 C15 H15 126.5
C14 C15 N7 106.9(4)
C14 C15 H15 126.5
C17 C16 N7 118.9(4)
C21 C16 N7 119.9(4)
C21 C16 C17 121.2(4)
O4 C17 C16 116.2(4)
O4 C17 C18 124.2(4)
C18 C17 C16 119.6(4)
C17 C18 H18 120.2
C17 C18 C19 119.5(4)
C19 C18 H18 120.2
O5 C19 C18 124.5(4)
O5 C19 C20 116.2(4)
C20 C19 C18 119.3(4)
C19 C20 N8 118.3(4)
C21 C20 N8 120.0(4)
C21 C20 C19 121.6(4)
C16 C21 H21 120.6
C20 C21 C16 118.8(4)
C20 C21 H21 120.6
N8 C22 N9 108.0(4)
N8 C22 H22 126.0
N9 C22 H22 126.0
N8 C23 H23 126.2
C24 C23 N8 107.6(4)
C24 C23 H23 126.2
N9 C24 H24 126.6
C23 C24 N9 106.7(4)
C23 C24 H24 126.6
N10 C25 N9 112.6(4)
N11 C25 N9 118.1(4)
N11 C25 N10 129.3(4)
O6 C26 N11 120.9(5)
O6 C26 N12 119.0(4)
N11 C26 N12 120.1(4)
N10 C27 N13 113.2(4)
N12 C27 N10 129.9(5)
N12 C27 N13 116.9(4)
N13 C28 H28 126.2
N14 C28 N13 107.5(4)
N14 C28 H28 126.2
N14 C29 H29 126.2
C30 C29 N14 107.5(4)
C30 C29 H29 126.2
N13 C30 H30 126.8
C29 C30 N13 106.3(4)
C29 C30 H30 126.8
O1 C31 H31A 110.4
O1 C31 H31B 110.4
O1 C31 C32 106.7(5)
H31A C31 H31B 108.6
C32 C31 H31A 110.4
C32 C31 H31B 110.4
C31 C32 H32A 110.2
C31 C32 H32B 110.2
C31 C32 H32C 107.7
C31 C32 H32D 107.7
C31 C32 C33 107.4(7)
C31 C32 C33A 118.3(6)
H32A C32 H32B 108.5
H32A C32 H32C 31.8
H32A C32 H32D 76.4
H32B C32 H32C 133.9
H32B C32 H32D 36.1
H32C C32 H32D 107.1
C33 C32 H32A 110.2
C33 C32 H32B 110.2
C33 C32 H32C 81.6
C33 C32 H32D 138.8
C33 C32 C33A 34.7(7)
C33A C32 H32A 126.2
C33A C32 H32B 75.7
C33A C32 H32C 107.7
C33A C32 H32D 107.7
C32 C33 H33A 109.8
C32 C33 H33B 109.8
C32 C33 C34 109.6(11)
H33A C33 H33B 108.2
C34 C33 H33A 109.8
C34 C33 H33B 109.8
C32 C33A H33C 108.1
C32 C33A H33D 108.1
H33C C33A H33D 107.3
C34A C33A C32 116.7(11)
C34A C33A H33C 108.1
C34A C33A H33D 108.1
C33A C34A H34D 109.5
C33A C34A H34E 109.5
C33A C34A H34F 109.5
H34D C34A H34E 109.5
H34D C34A H34F 109.5
H34E C34A H34F 109.5
O2 C35 H35A 111.3
O2 C35 H35B 111.3
O2 C35 C36 102.4(13)
H35A C35 H35B 109.2
C36 C35 H35A 111.3
C36 C35 H35B 111.3
O2 C35A H35C 109.2
O2 C35A H35D 109.2
O2 C35A C36A 112.0(15)
H35C C35A H35D 107.9
C36A C35A H35C 109.2
C36A C35A H35D 109.2
C35 C36 H36A 112.6
C35 C36 H36B 112.6
H36A C36 H36B 110.1
C37 C36 C35 95.9(11)
C37 C36 H36A 112.6
C37 C36 H36B 112.6
C35A C36A H36C 107.9
C35A C36A H36D 107.9
C35A C36A C37A 117.6(15)
H36C C36A H36D 107.2
C37A C36A H36C 107.9
C37A C36A H36D 107.9
C36 C37 H37A 103.0
C36 C37 H37B 103.0
H37A C37 H37B 105.1
C38 C37 C36 136.7(16)
C38 C37 H37A 103.0
C38 C37 H37B 103.0
C36A C37A H37C 97.8
C36A C37A H37D 97.8
H37C C37A H37D 103.7
C38A C37A C36A 154.6(12)
C38A C37A H37C 97.8
C38A C37A H37D 97.8
O4 C39 H39A 110.1
O4 C39 H39B 110.1
O4 C39 C40 107.9(5)
H39A C39 H39B 108.4
C40 C39 H39A 110.1
C40 C39 H39B 110.1
C39 C40 H40A 110.1
C39 C40 H40B 110.1
C39 C40 H40C 107.8
C39 C40 H40D 107.8
C39 C40 C41 108.0(7)
H40A C40 H40B 108.4
H40A C40 H40C 17.7
H40A C40 H40D 90.0
H40B C40 H40C 93.7
H40B C40 H40D 128.0
H40C C40 H40D 107.1
C41 C40 H40A 110.1
C41 C40 H40B 110.1
C41 C40 H40C 125.9
C41 C40 H40D 22.3
C41A C40 C39 118.0(10)
C41A C40 H40A 118.8
C41A C40 H40B 21.0
C41A C40 H40C 107.8
C41A C40 H40D 107.8
C41A C40 C41 89.1(12)
C40 C41 H41A 108.8
C40 C41 H41B 108.8
H41A C41 H41B 107.7
C42 C41 C40 113.9(12)
C42 C41 H41A 108.8
C42 C41 H41B 108.8
C40 C41A H41C 107.9
C40 C41A H41D 107.9
C40 C41A C42A 117.8(18)
H41C C41A H41D 107.2
C42A C41A H41C 107.9
C42A C41A H41D 107.9
O5 C43 H43A 110.4
O5 C43 H43B 110.4
O5 C43 C44 106.5(4)
H43A C43 H43B 108.6
C44 C43 H43A 110.4
C44 C43 H43B 110.4
C43 C44 H44A 110.3
C43 C44 H44B 110.3
C43 C44 H44C 107.4
C43 C44 H44D 107.4
C43 C44 C45A 119.6(6)
H44A C44 H44B 108.6
H44A C44 H44C 77.9
H44A C44 H44D 30.0
H44B C44 H44C 34.9
H44B C44 H44D 133.0
H44C C44 H44D 107.0
C45 C44 C43 107.0(6)
C45 C44 H44A 110.3
C45 C44 H44B 110.3
C45 C44 H44C 138.7
C45 C44 H44D 83.6
C45 C44 C45A 33.7(6)
C45A C44 H44A 124.2
C45A C44 H44B 76.7
C45A C44 H44C 107.4
C45A C44 H44D 107.4
C44 C45 H45A 109.9
C44 C45 H45B 109.9
C44 C45 C46 109.1(10)
H45A C45 H45B 108.3
C46 C45 H45A 109.9
C46 C45 H45B 109.9
C44 C45A H45C 108.7
C44 C45A H45D 108.7
H45C C45A H45D 107.6
C46A C45A C44 114.2(9)
C46A C45A H45C 108.7
C46A C45A H45D 108.7
O7 C47 H47A 109.5
O7 C47 H47B 109.5
O7 C47 H47C 109.5
H47A C47 H47B 109.5
H47A C47 H47C 109.5
H47B C47 H47C 109.5
O8 C48 H48A 109.5
O8 C48 H48B 109.5
O8 C48 H48C 109.5
H48A C48 H48B 109.5
H48A C48 H48C 109.5
H48B C48 H48C 109.5

loop_
_geom_bond_atom_site_label_1
_geom_bond_atom_site_label_2
_geom_bond_distance
O1 C1 1.339(5)
O1 C31 1.441(6)
O2 C3 1.357(6)
O2 C35 1.50(2)
O2 C35A 1.44(2)
O3 C11 1.232(6)
O4 C17 1.349(5)
O4 C39 1.435(6)
O5 C19 1.350(5)
O5 C43 1.442(6)
O6 C26 1.233(6)
O7 H7A 0.8200
O7 C47 1.289(11)
O8 H8A 0.8200
O8 C48 1.410(10)
O9 H9A 0.8502
O9 H9B 0.8503
O10 H10A 0.8503
O10 H10B 0.8501
O11 H11A 0.8502
O11 H11B 0.8503
N1 C4 1.436(6)
N1 C7 1.322(6)
N1 C8 1.400(6)
N2 C7 1.338(6)
N2 C9 1.382(6)
N2 C10 1.430(6)
N3 C10 1.330(6)
N3 C12 1.325(6)
N4 C10 1.304(6)
N4 C11 1.384(6)
N5 C11 1.392(6)
N5 C12 1.304(6)
N6 C12 1.432(6)
N6 C13 1.350(6)
N6 C14 1.383(6)
N7 C13 1.317(6)
N7 C15 1.400(6)
N7 C16 1.447(6)
N8 C20 1.442(6)
N8 C22 1.323(6)
N8 C23 1.391(6)
N9 C22 1.342(6)
N9 C24 1.390(6)
N9 C25 1.409(6)
N10 C25 1.340(6)
N10 C27 1.319(6)
N11 C25 1.298(6)
N11 C26 1.388(6)
N12 C26 1.392(6)
N12 C27 1.311(6)
N13 C27 1.427(6)
N13 C28 1.344(6)
N13 C30 1.387(6)
N14 C6 1.436(6)
N14 C28 1.317(6)
N14 C29 1.393(6)
C1 C2 1.394(7)
C1 C6 1.402(7)
C2 H2 0.9300
C2 C3 1.387(7)
C3 C4 1.402(7)
C4 C5 1.377(6)
C5 H5 0.9300
C5 C6 1.374(6)
C7 H7 0.9300
C8 H8 0.9300
C8 C9 1.337(7)
C9 H9 0.9300
C13 H13 0.9300
C14 H14 0.9300
C14 C15 1.339(7)
C15 H15 0.9300
C16 C17 1.392(7)
C16 C21 1.378(6)
C17 C18 1.390(7)
C18 H18 0.9300
C18 C19 1.395(7)
C19 C20 1.389(7)
C20 C21 1.373(6)
C21 H21 0.9300
C22 H22 0.9300
C23 H23 0.9300
C23 C24 1.335(7)
C24 H24 0.9300
C28 H28 0.9300
C29 H29 0.9300
C29 C30 1.337(7)
C30 H30 0.9300
C31 H31A 0.9700
C31 H31B 0.9700
C31 C32 1.510(7)
C32 H32A 0.9700
C32 H32B 0.9700
C32 H32C 0.9700
C32 H32D 0.9700
C32 C33 1.517(13)
C32 C33A 1.584(13)
C33 H33A 0.9700
C33 H33B 0.9700
C33 C34 1.538(15)
C33A H33C 0.9700
C33A H33D 0.9700
C33A C34A 1.549(14)
C34 H34A 0.9600
C34 H34B 0.9600
C34 H34C 0.9600
C34A H34D 0.9600
C34A H34E 0.9600
C34A H34F 0.9600
C35 H35A 0.9700
C35 H35B 0.9700
C35 C36 1.538(16)
C35A H35C 0.9700
C35A H35D 0.9700
C35A C36A 1.480(16)
C36 H36A 0.9700
C36 H36B 0.9700
C36 C37 1.502(14)
C36A H36C 0.9700
C36A H36D 0.9700
C36A C37A 1.553(15)
C37 H37A 0.9700
C37 H37B 0.9700
C37 C38 1.460(15)
C37A H37C 0.9700
C37A H37D 0.9700
C37A C38A 1.513(13)
C38 H38A 0.9600
C38 H38B 0.9600
C38 H38C 0.9600
C38A H38D 0.9600
C38A H38E 0.9600
C38A H38F 0.9600
C39 H39A 0.9700
C39 H39B 0.9700
C39 C40 1.488(8)
C40 H40A 0.9700
C40 H40B 0.9700
C40 H40C 0.9700
C40 H40D 0.9700
C40 C41 1.501(13)
C40 C41A 1.478(16)
C41 H41A 0.9700
C41 H41B 0.9700
C41 C42 1.454(14)
C41A H41C 0.9700
C41A H41D 0.9700
C41A C42A 1.522(18)
C42 H42A 0.9600
C42 H42B 0.9600
C42 H42C 0.9600
C42A H42D 0.9600
C42A H42E 0.9600
C42A H42F 0.9600
C43 H43A 0.9700
C43 H43B 0.9700
C43 C44 1.513(7)
C44 H44A 0.9700
C44 H44B 0.9700
C44 H44C 0.9700
C44 H44D 0.9700
C44 C45 1.498(11)
C44 C45A 1.594(11)
C45 H45A 0.9700
C45 H45B 0.9700
C45 C46 1.499(13)
C45A H45C 0.9700
C45A H45D 0.9700
C45A C46A 1.521(13)
C46 H46A 0.9600
C46 H46B 0.9600
C46 H46C 0.9600
C46A H46D 0.9600
C46A H46E 0.9600
C46A H46F 0.9600
C47 H47A 0.9600
C47 H47B 0.9600
C47 H47C 0.9600
C48 H48A 0.9600
C48 H48B 0.9600
C48 H48C 0.9600

loop_
_geom_torsion_atom_site_label_1
_geom_torsion_atom_site_label_2
_geom_torsion_atom_site_label_3
_geom_torsion_atom_site_label_4
_geom_torsion
O1 C1 C2 C3 176.9(4)
O1 C1 C6 N14 5.6(6)
O1 C1 C6 C5 -176.4(4)
O1 C31 C32 C33 -75.6(9)
O1 C31 C32 C33A -39.7(10)
O2 C3 C4 N1 2.2(7)
O2 C3 C4 C5 -178.8(4)
O2 C35 C36 C37 -96.3(12)
O2 C35A C36A C37A 135.2(14)
O4 C17 C18 C19 178.5(4)
O4 C39 C40 C41 67.3(9)
O4 C39 C40 C41A 166.1(13)
O5 C19 C20 N8 -4.6(6)
O5 C19 C20 C21 177.5(4)
O5 C43 C44 C45 72.7(8)
O5 C43 C44 C45A 38.5(9)
N1 C4 C5 C6 177.3(4)
N1 C8 C9 N2 0.3(6)
N6 C14 C15 N7 0.4(5)
N7 C16 C17 O4 1.6(6)
N7 C16 C17 C18 -177.9(4)
N7 C16 C21 C20 178.7(4)
N8 C20 C21 C16 -177.5(4)
N8 C23 C24 N9 0.6(5)
N14 C29 C30 N13 0.1(5)
C1 O1 C31 C32 177.6(4)
C1 C2 C3 O2 -179.1(4)
C1 C2 C3 C4 -0.3(7)
C2 C1 C6 N14 -175.3(4)
C2 C1 C6 C5 2.6(7)
C2 C3 C4 N1 -176.8(4)
C2 C3 C4 C5 2.2(7)
C3 O2 C35 C36 178.6(7)
C3 O2 C35A C36A 109.8(15)
C3 C4 C5 C6 -1.6(7)
C4 N1 C7 N2 177.3(4)
C4 N1 C8 C9 -176.8(5)
C4 C5 C6 N14 177.1(4)
C4 C5 C6 C1 -0.8(7)
C6 N14 C28 N13 -179.9(4)
C6 N14 C29 C30 -179.9(4)
C6 C1 C2 C3 -2.1(7)
C7 N1 C4 C3 123.9(5)
C7 N1 C4 C5 -55.0(6)
C7 N1 C8 C9 -0.9(6)
C7 N2 C9 C8 0.3(6)
C7 N2 C10 N3 2.2(6)
C7 N2 C10 N4 -177.4(4)
C8 N1 C4 C3 -60.7(7)
C8 N1 C4 C5 120.3(5)
C8 N1 C7 N2 1.1(5)
C9 N2 C7 N1 -0.9(5)
C9 N2 C10 N3 -176.7(5)
C9 N2 C10 N4 3.6(7)
C10 N2 C7 N1 180.0(4)
C10 N2 C9 C8 179.4(5)
C10 N3 C12 N5 1.8(7)
C10 N3 C12 N6 -178.3(4)
C10 N4 C11 O3 -175.5(5)
C10 N4 C11 N5 3.4(7)
C11 N4 C10 N2 179.8(4)
C11 N4 C10 N3 0.2(8)
C11 N5 C12 N3 1.5(8)
C11 N5 C12 N6 -178.5(4)
C12 N3 C10 N2 177.7(4)
C12 N3 C10 N4 -2.7(7)
C12 N5 C11 O3 174.8(5)
C12 N5 C11 N4 -4.2(7)
C12 N6 C13 N7 178.5(4)
C12 N6 C14 C15 -178.6(4)
C13 N6 C12 N3 1.1(6)
C13 N6 C12 N5 -178.9(4)
C13 N6 C14 C15 -0.3(5)
C13 N7 C15 C14 -0.4(5)
C13 N7 C16 C17 -129.4(5)
C13 N7 C16 C21 51.9(6)
C14 N6 C12 N3 179.3(4)
C14 N6 C12 N5 -0.8(7)
C14 N6 C13 N7 0.0(5)
C15 N7 C13 N6 0.2(5)
C15 N7 C16 C17 52.5(6)
C15 N7 C16 C21 -126.2(5)
C16 N7 C13 N6 -178.2(4)
C16 N7 C15 C14 178.0(4)
C16 C17 C18 C19 -2.1(7)
C17 O4 C39 C40 -178.1(5)
C17 C16 C21 C20 0.1(7)
C17 C18 C19 O5 -176.6(4)
C17 C18 C19 C20 2.4(7)
C18 C19 C20 N8 176.3(4)
C18 C19 C20 C21 -1.5(7)
C19 O5 C43 C44 179.4(4)
C19 C20 C21 C16 0.3(7)
C20 N8 C22 N9 179.1(4)
C20 N8 C23 C24 -179.2(4)
C21 C16 C17 O4 -179.7(4)
C21 C16 C17 C18 0.8(7)
C22 N8 C20 C19 126.8(5)
C22 N8 C20 C21 -55.3(6)
C22 N8 C23 C24 -0.8(5)
C22 N9 C24 C23 -0.3(6)
C22 N9 C25 N10 7.7(7)
C22 N9 C25 N11 -170.8(4)
C23 N8 C20 C19 -55.1(6)
C23 N8 C20 C21 122.8(5)
C23 N8 C22 N9 0.6(5)
C24 N9 C22 N8 -0.2(5)
C24 N9 C25 N10 -169.7(4)
C24 N9 C25 N11 11.9(7)
C25 N9 C22 N8 -178.0(4)
C25 N9 C24 C23 177.4(4)
C25 N10 C27 N12 -0.6(7)
C25 N10 C27 N13 179.0(4)
C25 N11 C26 O6 -175.4(5)
C25 N11 C26 N12 3.6(7)
C26 N11 C25 N9 177.9(4)
C26 N11 C25 N10 -0.2(8)
C26 N12 C27 N10 3.7(7)
C26 N12 C27 N13 -175.9(4)
C27 N10 C25 N9 -179.5(4)
C27 N10 C25 N11 -1.3(7)
C27 N12 C26 O6 174.0(5)
C27 N12 C26 N11 -5.0(7)
C27 N13 C28 N14 -176.9(4)
C27 N13 C30 C29 176.4(4)
C28 N13 C27 N10 -7.3(6)
C28 N13 C27 N12 172.3(4)
C28 N13 C30 C29 0.4(5)
C28 N14 C6 C1 -121.0(5)
C28 N14 C6 C5 61.0(6)
C28 N14 C29 C30 -0.5(5)
C29 N14 C6 C1 58.3(6)
C29 N14 C6 C5 -119.6(5)
C29 N14 C28 N13 0.7(5)
C30 N13 C27 N10 177.1(4)
C30 N13 C27 N12 -3.2(7)
C30 N13 C28 N14 -0.6(5)
C31 O1 C1 C2 12.0(7)
C31 O1 C1 C6 -169.0(4)
C31 C32 C33 C34 -174.1(10)
C31 C32 C33A C34A 170.0(11)
C33 C32 C33A C34A -110.4(19)
C33A C32 C33 C34 71.1(15)
C35 O2 C3 C2 17.6(9)
C35 O2 C3 C4 -161.3(8)
C35 O2 C35A C36A 32(3)
C35 C36 C37 C38 -142(2)
C35A O2 C3 C2 -6.8(11)
C35A O2 C3 C4 174.3(9)
C35A O2 C35 C36 -68(3)
C35A C36A C37A C38A -78(3)
C39 O4 C17 C16 174.3(5)
C39 O4 C17 C18 -6.3(7)
C39 C40 C41 C42 159.7(11)
C39 C40 C41A C42A 153.0(19)
C41 C40 C41A C42A -97(2)
C41A C40 C41 C42 40.4(15)
C43 O5 C19 C18 -10.6(7)
C43 O5 C19 C20 170.4(4)
C43 C44 C45 C46 175.5(9)
C43 C44 C45A C46A -170.4(9)
C45 C44 C45A C46A 113.9(17)
C45A C44 C45 C46 -66.2(13)
